data_1577300
loop_
_publ_author_name
'Soldner, Simon'
'\"O\,cal, \"Omer E'
'Shoyama, Kazutaka'
'Horneber, Dominik'
'D\"ureth, Johannes'
'H\"ofling, Sven'
'Klembt, Sebastian'
'Stolte, Matthias'
'W\"urthner, Frank'

_publ_section_title
;
 Colour by Design: Tuning the Solid-State Emission of Coronene Bisimide by
 Tailored Matrices
;
_journal_name_full 'Chemical Science'
_journal_paper_doi 10.1039/D6SC02467J
_journal_year 2026
_chemical_formula_moiety 'C100 H106 N2 O4, 2(C20 H12)'
_chemical_formula_sum 'C140 H130 N2 O4'
_chemical_formula_weight 1904.46
_space_group_crystal_system monoclinic
_space_group_IT_number 14
_space_group_name_Hall '-P 2ybc'
_space_group_name_H-M_alt 'P 1 21/c 1'
_atom_sites_solution_hydrogens geom
_atom_sites_solution_primary dual
_atom_sites_solution_secondary difmap
_audit_creation_method SHELXL-2019/3
_audit_update_record
;
2026-03-23 deposited with the CCDC.	2026-05-28 downloaded from the CCDC.
;
_cell_angle_alpha 90
_cell_angle_beta 108.390(9)
_cell_angle_gamma 90
_cell_formula_units_Z 2
_cell_length_a 15.447(13)
_cell_length_b 22.601(5)
_cell_length_c 15.846(5)
_cell_measurement_reflns_used 16928
_cell_measurement_temperature 100(2)
_cell_measurement_theta_max 27.996
_cell_measurement_theta_min 1.419
_cell_volume 5250(5)
_computing_cell_refinement 'XDS (Kabsch, 2010)'
_computing_data_collection 'costum designed PXII GUI'
_computing_data_reduction 'XDS (Kabsch, 2010)'
_computing_structure_refinement 'SHELXL-2019/2 (Sheldrick, 2019)'
_computing_structure_solution 'SHELXT 2018/2 (Sheldrick, 2018)'
_diffrn_ambient_temperature 100(2)
_diffrn_measured_fraction_theta_full 0.988
_diffrn_measured_fraction_theta_max 0.794
_diffrn_measurement_device_type
;
Eiger2 X 16M, High Precision 1-Axis Goniostat with Staeubli sample changing
robot
;
_diffrn_measurement_method '180\deg \p scan'
_diffrn_radiation_type synchrotron
_diffrn_radiation_wavelength 0.61989
_diffrn_reflns_av_R_equivalents 0.0532
_diffrn_reflns_av_unetI/netI 0.0340
_diffrn_reflns_Laue_measured_fraction_full 0.988
_diffrn_reflns_Laue_measured_fraction_max 0.794
_diffrn_reflns_limit_h_max 20
_diffrn_reflns_limit_h_min -20
_diffrn_reflns_limit_k_max 33
_diffrn_reflns_limit_k_min -33
_diffrn_reflns_limit_l_max 22
_diffrn_reflns_limit_l_min -22
_diffrn_reflns_number 99296
_diffrn_reflns_point_group_measured_fraction_full 0.988
_diffrn_reflns_point_group_measured_fraction_max 0.794
_diffrn_reflns_theta_full 21.835
_diffrn_reflns_theta_max 27.996
_diffrn_reflns_theta_min 1.419
_diffrn_source 'P11@PETRA III, DESY, Hamburg, Germany'
_exptl_absorpt_coefficient_mu 0.055
_exptl_absorpt_correction_type none
_exptl_crystal_colour brown
_exptl_crystal_density_diffrn 1.205
_exptl_crystal_description plate
_exptl_crystal_F_000 2032
_exptl_crystal_size_max 0.100
_exptl_crystal_size_mid 0.100
_exptl_crystal_size_min 0.020
_refine_diff_density_max 0.541
_refine_diff_density_min -0.294
_refine_diff_density_rms 0.091
_refine_ls_extinction_method none
_refine_ls_goodness_of_fit_ref 1.015
_refine_ls_hydrogen_treatment constr
_refine_ls_matrix_type full
_refine_ls_number_parameters 797
_refine_ls_number_reflns 15165
_refine_ls_number_restraints 321
_refine_ls_restrained_S_all 1.010
_refine_ls_R_factor_all 0.1882
_refine_ls_R_factor_gt 0.1298
_refine_ls_shift/su_max 0.000
_refine_ls_shift/su_mean 0.000
_refine_ls_structure_factor_coef Fsqd
_refine_ls_weighting_details 'w=1/[\s^2^(Fo^2^)+(0.2878P)^2^+0.1900P] where P=(Fo^2^+2Fc^2^)/3'
_refine_ls_weighting_scheme calc
_refine_ls_wR_factor_gt 0.3743
_refine_ls_wR_factor_ref 0.4422
_reflns_Friedel_coverage 0.000
_reflns_number_gt 6816
_reflns_number_total 15165
_reflns_threshold_expression 'I > 2\s(I)'
_cod_data_source_file d6sc02467j2.cif
_cod_data_source_block SiSoCDI-OeOe27-P_a
_cod_original_sg_symbol_H-M 'P 21/c'
_cod_database_code 1577300
_shelx_shelxl_version_number 2019/3
_shelx_space_group_comment
;
The symmetry employed for this shelxl refinement is uniquely defined
by the following loop, which should always be used as a source of
symmetry information in preference to the above space-group names.
They are only intended as comments.
;
_shelx_estimated_absorpt_t_min 0.995
_shelx_estimated_absorpt_t_max 0.999

loop_
_space_group_symop_operation_xyz
'x, y, z'
'-x, y+1/2, -z+1/2'
'-x, -y, -z'
'x, -y-1/2, z-1/2'

loop_
_atom_site_label
_atom_site_type_symbol
_atom_site_fract_x
_atom_site_fract_y
_atom_site_fract_z
_atom_site_U_iso_or_equiv
_atom_site_adp_type
_atom_site_occupancy
_atom_site_site_symmetry_order
_atom_site_calc_flag
_atom_site_refinement_flags_posn
_atom_site_refinement_flags_adp
_atom_site_refinement_flags_occupancy
_atom_site_disorder_assembly
_atom_site_disorder_group
O1_1 O 0.62956(18) 0.25211(8) 0.45106(17) 0.0938(7) Uani 1 1 d . . . . .
O2_1 O 0.43123(16) 0.25029(8) 0.60883(15) 0.0834(6) Uani 1 1 d . . . . .
N1_1 N 0.53017(17) 0.25260(9) 0.52958(16) 0.0755(6) Uani 1 1 d . . . . .
C1_1 C 0.6224(2) 0.37610(11) 0.4311(2) 0.0765(7) Uani 1 1 d . . . . .
H1_1 H 0.660928 0.354878 0.405482 0.092 Uiso 1 1 calc R U . . .
C2_1 C 0.5737(2) 0.34592(11) 0.4762(2) 0.0734(7) Uani 1 1 d . . . . .
C3_1 C 0.5152(2) 0.37584(11) 0.51513(19) 0.0703(7) Uani 1 1 d . . . . .
C4_1 C 0.50775(19) 0.43777(11) 0.50742(18) 0.0697(7) Uani 1 1 d . . . . .
C5_1 C 0.4641(2) 0.34501(11) 0.56107(19) 0.0718(7) Uani 1 1 d . . . . .
C6_1 C 0.4084(2) 0.37453(11) 0.5988(2) 0.0741(7) Uani 1 1 d . . . . .
H6_1 H 0.375152 0.352866 0.629809 0.089 Uiso 1 1 calc R U . . .
C7_1 C 0.3993(2) 0.43696(11) 0.5926(2) 0.0740(7) Uani 1 1 d . . . . .
C8_1 C 0.4498(2) 0.46824(11) 0.54696(18) 0.0702(7) Uani 1 1 d . . . . .
C9_1 C 0.3419(2) 0.46857(12) 0.6315(2) 0.0807(8) Uani 1 1 d . U . . .
H9_1 H 0.308652 0.447428 0.662968 0.097 Uiso 0.647(5) 1 calc R U P A 1
C10_1 C 0.3335(2) 0.52886(13) 0.6245(2) 0.0834(8) Uani 1 1 d . . . . .
H10_1 H 0.294289 0.549136 0.650420 0.100 Uiso 0.353(5) 1 calc R U P A 2
C11_1 C 0.3841(2) 0.56121(12) 0.5779(2) 0.0756(7) Uani 1 1 d . . . . .
C12_1 C 0.44154(19) 0.53108(11) 0.53887(18) 0.0693(7) Uani 1 1 d . . . . .
C13_1 C 0.5811(2) 0.28081(12) 0.4834(2) 0.0775(8) Uani 1 1 d . . . . .
C14_1 C 0.4716(2) 0.27945(11) 0.5696(2) 0.0740(7) Uani 1 1 d . . . . .
C15_1 C 0.5381(2) 0.18877(11) 0.5341(2) 0.0800(8) Uani 1 1 d . . . . .
C16_1 C 0.6150(2) 0.16394(12) 0.5960(2) 0.0846(8) Uani 1 1 d . . . . .
C17_1 C 0.6256(3) 0.10272(13) 0.5926(3) 0.1003(11) Uani 1 1 d . . . . .
H17_1 H 0.677752 0.084211 0.632482 0.120 Uiso 1 1 calc R U . . .
C18_1 C 0.5610(3) 0.06900(14) 0.5321(3) 0.1124(12) Uani 1 1 d . . . . .
H18_1 H 0.569061 0.027373 0.530831 0.135 Uiso 1 1 calc R U . . .
C19_1 C 0.4858(3) 0.09430(13) 0.4739(3) 0.1002(11) Uani 1 1 d . . . . .
H19_1 H 0.441586 0.069993 0.433479 0.120 Uiso 1 1 calc R U . . .
C20_1 C 0.4726(2) 0.15551(12) 0.4726(2) 0.0834(8) Uani 1 1 d . . . . .
C21_1 C 0.6819(2) 0.19980(13) 0.6643(2) 0.0843(8) Uani 1 1 d . . . . .
C22_1 C 0.6585(2) 0.22645(15) 0.7325(2) 0.0860(8) Uani 1 1 d . . . . .
H22_1 H 0.597124 0.224403 0.732733 0.103 Uiso 1 1 calc R U . . .
C23_1 C 0.7225(2) 0.25606(16) 0.8004(2) 0.0914(9) Uani 1 1 d . . . . .
H23_1 H 0.704448 0.272895 0.847203 0.110 Uiso 1 1 calc R U . . .
C24_1 C 0.8124(3) 0.26179(16) 0.8020(2) 0.0933(9) Uani 1 1 d D U . . .
C25_1 C 0.8351(3) 0.23647(17) 0.7328(3) 0.1002(11) Uani 1 1 d . . . . .
H25_1 H 0.896189 0.239895 0.732026 0.120 Uiso 1 1 calc R U . . .
C26_1 C 0.7719(3) 0.20589(15) 0.6636(3) 0.0957(10) Uani 1 1 d . . . . .
H26_1 H 0.789868 0.189420 0.616487 0.115 Uiso 1 1 calc R U . . .
C27_1 C 0.8785(4) 0.2941(3) 0.8838(4) 0.0910(17) Uani 0.713(7) 1 d D U P B 1
C28_1 C 0.8434(5) 0.3546(3) 0.9037(4) 0.119(2) Uani 0.713(7) 1 d D . P B 1
H28A_1 H 0.889836 0.373354 0.953612 0.178 Uiso 0.713(7) 1 calc R U P B 1
H28B_1 H 0.787335 0.349057 0.919204 0.178 Uiso 0.713(7) 1 calc R U P B 1
H28C_1 H 0.830724 0.379997 0.851054 0.178 Uiso 0.713(7) 1 calc R U P B 1
C29_1 C 0.9711(5) 0.3060(4) 0.8716(5) 0.116(2) Uani 0.713(7) 1 d D . P B 1
H29A_1 H 1.010409 0.326887 0.923899 0.174 Uiso 0.713(7) 1 calc R U P B 1
H29B_1 H 0.962746 0.330468 0.818524 0.174 Uiso 0.713(7) 1 calc R U P B 1
H29C_1 H 0.999546 0.268398 0.864527 0.174 Uiso 0.713(7) 1 calc R U P B 1
C30_1 C 0.8906(5) 0.2545(3) 0.9652(4) 0.116(2) Uani 0.713(7) 1 d D . P B 1
H30A_1 H 0.832284 0.251019 0.977103 0.174 Uiso 0.713(7) 1 calc R U P B 1
H30B_1 H 0.936244 0.271929 1.016952 0.174 Uiso 0.713(7) 1 calc R U P B 1
H30C_1 H 0.910999 0.215129 0.953590 0.174 Uiso 0.713(7) 1 calc R U P B 1
C31_1 C 0.3925(2) 0.18202(12) 0.4034(2) 0.0837(8) Uani 1 1 d . . . . .
C32_1 C 0.3076(3) 0.18362(16) 0.4143(3) 0.0969(10) Uani 1 1 d . . . . .
H32_1 H 0.300655 0.171809 0.469320 0.116 Uiso 1 1 calc R U . . .
C33_1 C 0.2323(3) 0.20233(19) 0.3456(3) 0.1054(11) Uani 1 1 d . . . . .
H33_1 H 0.174080 0.202096 0.353982 0.126 Uiso 1 1 calc R U . . .
C34_1 C 0.2396(3) 0.22142(15) 0.2648(2) 0.0913(9) Uani 1 1 d . . . . .
C35_1 C 0.3261(3) 0.22145(13) 0.2569(2) 0.0873(9) Uani 1 1 d . . . . .
H35_1 H 0.334162 0.234934 0.203109 0.105 Uiso 1 1 calc R U . . .
C36_1 C 0.4014(2) 0.20237(13) 0.3253(2) 0.0854(8) Uani 1 1 d . . . . .
H36_1 H 0.460054 0.203429 0.317846 0.103 Uiso 1 1 calc R U . . .
C37_1 C 0.1553(3) 0.23853(19) 0.1884(3) 0.1028(11) Uani 1 1 d . . . . .
C38_1 C 0.1803(3) 0.2614(2) 0.1080(3) 0.1245(15) Uani 1 1 d . . . . .
H38A_1 H 0.211977 0.230147 0.086313 0.187 Uiso 1 1 calc R U . . .
H38B_1 H 0.220386 0.295886 0.125611 0.187 Uiso 1 1 calc R U . . .
H38C_1 H 0.124670 0.272655 0.060646 0.187 Uiso 1 1 calc R U . . .
C39_1 C 0.1026(3) 0.2870(2) 0.2180(3) 0.1152(13) Uani 1 1 d . . . . .
H39A_1 H 0.047717 0.297042 0.168834 0.173 Uiso 1 1 calc R U . . .
H39B_1 H 0.141179 0.322164 0.235539 0.173 Uiso 1 1 calc R U . . .
H39C_1 H 0.084924 0.272887 0.268753 0.173 Uiso 1 1 calc R U . . .
C40_1 C 0.0940(3) 0.1829(2) 0.1606(3) 0.1262(15) Uani 1 1 d . . . . .
H40A_1 H 0.038799 0.193086 0.111895 0.189 Uiso 1 1 calc R U . . .
H40B_1 H 0.076851 0.168564 0.211560 0.189 Uiso 1 1 calc R U . . .
H40C_1 H 0.127504 0.151824 0.140917 0.189 Uiso 1 1 calc R U . . .
C41_1 C 0.2618(4) 0.5599(2) 0.6565(4) 0.0837(13) Uani 0.647(5) 1 d D . P A 1
H41A_1 H 0.293364 0.589321 0.702051 0.100 Uiso 0.647(5) 1 calc R U P A 1
H41B_1 H 0.220532 0.581910 0.605666 0.100 Uiso 0.647(5) 1 calc R U P A 1
C42_1 C 0.2036(4) 0.5209(2) 0.6956(4) 0.0822(13) Uani 0.647(5) 1 d D U P A 1
H42A_1 H 0.171536 0.491058 0.650873 0.099 Uiso 0.647(5) 1 calc R U P A 1
H42B_1 H 0.243684 0.499521 0.747912 0.099 Uiso 0.647(5) 1 calc R U P A 1
C43_1 C 0.1338(4) 0.5563(3) 0.7235(4) 0.0859(15) Uani 0.647(5) 1 d D U P A 1
H43A_1 H 0.093745 0.577660 0.671171 0.103 Uiso 0.647(5) 1 calc R U P A 1
H43B_1 H 0.165910 0.586183 0.768146 0.103 Uiso 0.647(5) 1 calc R U P A 1
C44_1 C 0.0737(5) 0.5167(3) 0.7639(5) 0.0836(16) Uani 0.647(5) 1 d D U P A 1
H44A_1 H 0.035330 0.490216 0.717120 0.100 Uiso 0.647(5) 1 calc R U P A 1
H44B_1 H 0.113696 0.491603 0.811642 0.100 Uiso 0.647(5) 1 calc R U P A 1
C45_1 C 0.0126(5) 0.5541(3) 0.8018(6) 0.0868(17) Uani 0.647(5) 1 d D U P A 1
H45A_1 H 0.051042 0.581761 0.846511 0.104 Uiso 0.647(5) 1 calc R U P A 1
H45B_1 H -0.028808 0.578017 0.753333 0.104 Uiso 0.647(5) 1 calc R U P A 1
C46_1 C -0.0443(6) 0.5170(3) 0.8450(6) 0.0816(16) Uani 0.647(5) 1 d D U P A 1
H46A_1 H -0.086156 0.491584 0.799197 0.098 Uiso 0.647(5) 1 calc R U P A 1
H46B_1 H -0.003180 0.490849 0.890274 0.098 Uiso 0.647(5) 1 calc R U P A 1
C47_1 C -0.1000(6) 0.5544(3) 0.8891(6) 0.0871(18) Uani 0.647(5) 1 d D U P A 1
H47A_1 H -0.057669 0.579782 0.934670 0.104 Uiso 0.647(5) 1 calc R U P A 1
H47B_1 H -0.140263 0.580839 0.843607 0.104 Uiso 0.647(5) 1 calc R U P A 1
C48_1 C -0.1573(6) 0.5205(3) 0.9321(6) 0.0863(18) Uani 0.647(5) 1 d D U P A 1
H48A_1 H -0.117569 0.492711 0.975510 0.104 Uiso 0.647(5) 1 calc R U P A 1
H48B_1 H -0.201776 0.496659 0.885935 0.104 Uiso 0.647(5) 1 calc R U P A 1
C49_1 C -0.2093(8) 0.5578(4) 0.9796(8) 0.099(2) Uani 0.647(5) 1 d D U P A 1
H49A_1 H -0.165247 0.581173 1.026825 0.118 Uiso 0.647(5) 1 calc R U P A 1
H49B_1 H -0.248971 0.586009 0.936675 0.118 Uiso 0.647(5) 1 calc R U P A 1
C50_1 C -0.2662(5) 0.5219(4) 1.0199(5) 0.122(2) Uani 0.647(5) 1 d D U P A 1
H50A_1 H -0.228340 0.491364 1.058031 0.183 Uiso 0.647(5) 1 calc R U P A 1
H50B_1 H -0.315442 0.503061 0.972684 0.183 Uiso 0.647(5) 1 calc R U P A 1
H50C_1 H -0.292320 0.547466 1.055497 0.183 Uiso 0.647(5) 1 calc R U P A 1
C27A_1 C 0.9008(9) 0.2790(7) 0.8707(11) 0.103(4) Uani 0.287(7) 1 d D U P B 2
C28A_1 C 0.9619(11) 0.2253(7) 0.9056(11) 0.127(6) Uani 0.287(7) 1 d D U P B 2
H28D_1 H 0.978979 0.207260 0.856876 0.191 Uiso 0.287(7) 1 calc R U P B 2
H28E_1 H 0.928905 0.196348 0.929861 0.191 Uiso 0.287(7) 1 calc R U P B 2
H28F_1 H 1.017118 0.237951 0.952502 0.191 Uiso 0.287(7) 1 calc R U P B 2
C29A_1 C 0.9429(14) 0.3268(9) 0.8307(11) 0.119(5) Uani 0.287(7) 1 d D U P B 2
H29D_1 H 0.972771 0.309052 0.790638 0.179 Uiso 0.287(7) 1 calc R U P B 2
H29E_1 H 0.988138 0.348395 0.878121 0.179 Uiso 0.287(7) 1 calc R U P B 2
H29F_1 H 0.895290 0.354197 0.797085 0.179 Uiso 0.287(7) 1 calc R U P B 2
C30A_1 C 0.8596(12) 0.3008(9) 0.9405(13) 0.122(5) Uani 0.287(7) 1 d D U P B 2
H30D_1 H 0.838790 0.341690 0.927218 0.182 Uiso 0.287(7) 1 calc R U P B 2
H30E_1 H 0.905747 0.299015 0.999370 0.182 Uiso 0.287(7) 1 calc R U P B 2
H30F_1 H 0.807705 0.275623 0.939869 0.182 Uiso 0.287(7) 1 calc R U P B 2
C41A_1 C 0.2983(6) 0.4364(4) 0.6949(6) 0.084(2) Uani 0.353(5) 1 d D U P A 2
H41C_1 H 0.259104 0.404303 0.660509 0.101 Uiso 0.353(5) 1 calc R U P A 2
H41D_1 H 0.348266 0.417230 0.742246 0.101 Uiso 0.353(5) 1 calc R U P A 2
C42A_1 C 0.2420(6) 0.4718(4) 0.7395(6) 0.087(2) Uani 0.353(5) 1 d D U P A 2
H42C_1 H 0.229034 0.446515 0.785089 0.105 Uiso 0.353(5) 1 calc R U P A 2
H42D_1 H 0.279151 0.505632 0.770707 0.105 Uiso 0.353(5) 1 calc R U P A 2
C43A_1 C 0.1545(7) 0.4949(5) 0.6798(7) 0.094(2) Uani 0.353(5) 1 d D U P A 2
H43C_1 H 0.116275 0.461167 0.649536 0.112 Uiso 0.353(5) 1 calc R U P A 2
H43D_1 H 0.166867 0.519792 0.633508 0.112 Uiso 0.353(5) 1 calc R U P A 2
C44A_1 C 0.1000(9) 0.5321(5) 0.7287(9) 0.092(3) Uani 0.353(5) 1 d D U P A 2
H44C_1 H 0.142971 0.559624 0.769785 0.111 Uiso 0.353(5) 1 calc R U P A 2
H44D_1 H 0.054858 0.556377 0.683849 0.111 Uiso 0.353(5) 1 calc R U P A 2
C45A_1 C 0.0499(10) 0.4982(6) 0.7813(9) 0.094(3) Uani 0.353(5) 1 d D U P A 2
H45C_1 H 0.095099 0.477137 0.830600 0.112 Uiso 0.353(5) 1 calc R U P A 2
H45D_1 H 0.010671 0.467985 0.742130 0.112 Uiso 0.353(5) 1 calc R U P A 2
C46A_1 C -0.0087(10) 0.5367(6) 0.8195(9) 0.089(3) Uani 0.353(5) 1 d D U P A 2
H46C_1 H -0.050187 0.560289 0.770672 0.107 Uiso 0.353(5) 1 calc R U P A 2
H46D_1 H 0.031412 0.564796 0.862223 0.107 Uiso 0.353(5) 1 calc R U P A 2
C47A_1 C -0.0658(11) 0.5035(6) 0.8665(11) 0.093(3) Uani 0.353(5) 1 d D U P A 2
H47C_1 H -0.105883 0.475429 0.823743 0.111 Uiso 0.353(5) 1 calc R U P A 2
H47D_1 H -0.024271 0.479861 0.915230 0.111 Uiso 0.353(5) 1 calc R U P A 2
C48A_1 C -0.1240(10) 0.5411(7) 0.9047(11) 0.091(3) Uani 0.353(5) 1 d D U P A 2
H48C_1 H -0.165877 0.564344 0.855736 0.109 Uiso 0.353(5) 1 calc R U P A 2
H48D_1 H -0.083832 0.569564 0.946668 0.109 Uiso 0.353(5) 1 calc R U P A 2
C49A_1 C -0.1811(12) 0.5086(7) 0.9535(12) 0.101(3) Uani 0.353(5) 1 d D U P A 2
H49C_1 H -0.224489 0.482069 0.910759 0.122 Uiso 0.353(5) 1 calc R U P A 2
H49D_1 H -0.140052 0.483515 1.000428 0.122 Uiso 0.353(5) 1 calc R U P A 2
C50A_1 C -0.2333(15) 0.5477(9) 0.9948(16) 0.114(4) Uani 0.353(5) 1 d D U P A 2
H50D_1 H -0.281893 0.567542 0.948103 0.171 Uiso 0.353(5) 1 calc R U P A 2
H50E_1 H -0.192280 0.577497 1.031576 0.171 Uiso 0.353(5) 1 calc R U P A 2
H50F_1 H -0.260203 0.524106 1.031968 0.171 Uiso 0.353(5) 1 calc R U P A 2
C1_2 C 0.7823(3) 0.6108(2) 0.5971(3) 0.1142(13) Uani 1 1 d . . . . .
H1_2 H 0.760601 0.649526 0.602415 0.137 Uiso 1 1 calc R U . . .
C2_2 C 0.8463(4) 0.6040(3) 0.5542(3) 0.1296(17) Uani 1 1 d . . . . .
H2_2 H 0.868564 0.637704 0.531854 0.156 Uiso 1 1 calc R U . . .
C3_2 C 0.8781(4) 0.5490(3) 0.5433(3) 0.1331(17) Uani 1 1 d . . . . .
H3_2 H 0.922099 0.544438 0.513238 0.160 Uiso 1 1 calc R U . . .
C4_2 C 0.8451(4) 0.4989(2) 0.5772(3) 0.1213(14) Uani 1 1 d . . . . .
C5_2 C 0.7800(3) 0.50547(19) 0.6219(3) 0.1015(11) Uani 1 1 d . . . . .
C6_2 C 0.8769(3) 0.4395(3) 0.5669(3) 0.1327(17) Uani 1 1 d . . . . .
H6_2 H 0.920706 0.433914 0.536968 0.159 Uiso 1 1 calc R U . . .
C7_2 C 0.8442(4) 0.3923(3) 0.5997(3) 0.1270(15) Uani 1 1 d . . . . .
H7_2 H 0.865751 0.353863 0.592472 0.152 Uiso 1 1 calc R U . . .
C8_2 C 0.7805(3) 0.3985(2) 0.6434(3) 0.1123(12) Uani 1 1 d . . . . .
H8_2 H 0.759095 0.364134 0.665143 0.135 Uiso 1 1 calc R U . . .
C9_2 C 0.7466(3) 0.45376(15) 0.6566(2) 0.0963(10) Uani 1 1 d . . . . .
C10_2 C 0.6823(3) 0.46074(15) 0.7039(2) 0.0941(10) Uani 1 1 d . . . . .
C11_2 C 0.6520(3) 0.51840(15) 0.7174(3) 0.0968(11) Uani 1 1 d . . . . .
C12_2 C 0.6473(3) 0.41376(17) 0.7411(3) 0.1035(12) Uani 1 1 d . . . . .
H12_2 H 0.665550 0.374548 0.733234 0.124 Uiso 1 1 calc R U . . .
C13_2 C 0.5872(3) 0.42245(19) 0.7888(3) 0.1074(12) Uani 1 1 d . . . . .
H13_2 H 0.565456 0.389318 0.813023 0.129 Uiso 1 1 calc R U . . .
C14_2 C 0.5590(3) 0.47715(19) 0.8013(3) 0.1112(12) Uani 1 1 d . . . . .
H14_2 H 0.517829 0.481898 0.834406 0.133 Uiso 1 1 calc R U . . .
C15_2 C 0.5890(3) 0.52712(18) 0.7665(3) 0.1007(11) Uani 1 1 d . . . . .
C16_2 C 0.5623(3) 0.5859(2) 0.7782(3) 0.1140(13) Uani 1 1 d . . . . .
H16_2 H 0.521145 0.591998 0.810992 0.137 Uiso 1 1 calc R U . . .
C17_2 C 0.5922(3) 0.63211(19) 0.7456(3) 0.1165(14) Uani 1 1 d . . . . .
H17_2 H 0.572477 0.670651 0.754992 0.140 Uiso 1 1 calc R U . . .
C18_2 C 0.6518(3) 0.62498(17) 0.6980(3) 0.1097(13) Uani 1 1 d . . . . .
H18_2 H 0.672144 0.659169 0.674946 0.132 Uiso 1 1 calc R U . . .
C19_2 C 0.6837(3) 0.56994(16) 0.6819(2) 0.0948(10) Uani 1 1 d . . . . .
C20_2 C 0.7475(3) 0.56326(17) 0.6335(2) 0.1019(12) Uani 1 1 d . . . . .

loop_
_atom_site_aniso_label
_atom_site_aniso_U_11
_atom_site_aniso_U_22
_atom_site_aniso_U_33
_atom_site_aniso_U_23
_atom_site_aniso_U_13
_atom_site_aniso_U_12
O1_1 0.1281(18) 0.0522(10) 0.1158(17) 0.0054(10) 0.0594(16) 0.0109(11)
O2_1 0.1072(15) 0.0518(9) 0.0971(14) 0.0020(9) 0.0408(13) -0.0008(9)
N1_1 0.0963(16) 0.0476(10) 0.0817(15) 0.0005(9) 0.0267(13) 0.0021(10)
C1_1 0.0913(18) 0.0543(13) 0.0874(18) -0.0010(12) 0.0331(16) 0.0073(12)
C2_1 0.0881(17) 0.0498(12) 0.0798(17) 0.0000(11) 0.0231(15) 0.0039(11)
C3_1 0.0826(16) 0.0505(12) 0.0731(15) -0.0012(10) 0.0180(14) 0.0004(11)
C4_1 0.0794(16) 0.0519(12) 0.0711(15) -0.0012(11) 0.0140(13) 0.0007(11)
C5_1 0.0844(17) 0.0521(12) 0.0740(16) 0.0017(11) 0.0182(14) -0.0003(11)
C6_1 0.0892(18) 0.0511(12) 0.0828(17) 0.0014(11) 0.0280(15) -0.0010(11)
C7_1 0.0875(17) 0.0523(12) 0.0799(17) -0.0005(11) 0.0234(15) -0.0001(12)
C8_1 0.0820(16) 0.0522(12) 0.0725(16) -0.0006(10) 0.0187(14) 0.0012(11)
C9_1 0.0936(19) 0.0582(14) 0.097(2) 0.0027(13) 0.0394(17) 0.0002(13)
C10_1 0.104(2) 0.0573(14) 0.097(2) 0.0016(13) 0.0444(18) 0.0061(14)
C11_1 0.0905(18) 0.0529(13) 0.0825(18) 0.0015(12) 0.0261(15) 0.0033(12)
C12_1 0.0803(16) 0.0508(12) 0.0729(16) 0.0000(10) 0.0185(14) 0.0008(11)
C13_1 0.100(2) 0.0511(13) 0.0836(18) 0.0003(12) 0.0313(16) 0.0035(12)
C14_1 0.0891(18) 0.0516(12) 0.0778(16) 0.0006(11) 0.0215(15) -0.0006(12)
C15_1 0.108(2) 0.0477(12) 0.0866(19) 0.0012(12) 0.0334(17) 0.0046(12)
C16_1 0.111(2) 0.0546(14) 0.090(2) 0.0059(13) 0.0341(18) 0.0059(14)
C17_1 0.133(3) 0.0528(15) 0.109(2) 0.0056(15) 0.029(2) 0.0120(16)
C18_1 0.150(3) 0.0499(15) 0.126(3) 0.0037(17) 0.027(3) 0.0107(18)
C19_1 0.139(3) 0.0495(14) 0.109(2) -0.0031(14) 0.036(2) -0.0024(16)
C20_1 0.113(2) 0.0515(13) 0.0886(19) 0.0024(12) 0.0356(18) 0.0009(13)
C21_1 0.107(2) 0.0546(13) 0.090(2) 0.0096(13) 0.0291(18) 0.0058(14)
C22_1 0.093(2) 0.0774(18) 0.089(2) 0.0062(15) 0.0306(18) -0.0009(15)
C23_1 0.101(2) 0.089(2) 0.086(2) 0.0067(16) 0.0305(19) 0.0012(17)
C24_1 0.099(2) 0.087(2) 0.092(2) 0.0186(17) 0.0277(19) 0.0028(17)
C25_1 0.092(2) 0.090(2) 0.118(3) 0.017(2) 0.032(2) 0.0016(18)
C26_1 0.112(3) 0.0745(18) 0.108(2) 0.0097(17) 0.046(2) 0.0123(17)
C27_1 0.083(3) 0.097(4) 0.091(3) 0.010(3) 0.025(3) 0.008(3)
C28_1 0.131(4) 0.085(3) 0.109(4) -0.022(3) -0.007(3) 0.003(3)
C29_1 0.118(5) 0.130(6) 0.097(5) -0.013(4) 0.027(4) -0.023(4)
C30_1 0.129(5) 0.107(5) 0.088(3) 0.005(3) 0.001(3) -0.003(4)
C31_1 0.108(2) 0.0523(13) 0.094(2) -0.0077(13) 0.0364(19) -0.0073(13)
C32_1 0.116(3) 0.089(2) 0.092(2) 0.0045(17) 0.041(2) -0.0119(19)
C33_1 0.103(2) 0.106(3) 0.111(3) 0.010(2) 0.040(2) -0.010(2)
C34_1 0.103(2) 0.0758(19) 0.096(2) -0.0024(16) 0.034(2) -0.0125(16)
C35_1 0.111(2) 0.0658(16) 0.089(2) -0.0005(14) 0.038(2) -0.0027(15)
C36_1 0.100(2) 0.0624(15) 0.098(2) -0.0001(14) 0.0377(19) -0.0023(14)
C37_1 0.099(2) 0.103(3) 0.100(2) 0.000(2) 0.021(2) -0.015(2)
C38_1 0.108(3) 0.150(4) 0.100(3) 0.020(3) 0.009(2) -0.003(3)
C39_1 0.099(2) 0.120(3) 0.110(3) 0.011(2) 0.010(2) 0.001(2)
C40_1 0.113(3) 0.129(4) 0.114(3) -0.003(2) 0.004(2) -0.024(3)
C41_1 0.101(3) 0.057(2) 0.092(3) 0.003(2) 0.028(3) 0.004(2)
C42_1 0.089(3) 0.064(2) 0.093(3) -0.005(2) 0.027(3) -0.005(2)
C43_1 0.095(4) 0.069(3) 0.091(3) -0.001(3) 0.026(3) 0.001(2)
C44_1 0.097(4) 0.077(4) 0.078(4) 0.003(3) 0.030(3) -0.002(3)
C45_1 0.094(4) 0.071(4) 0.095(4) 0.001(3) 0.029(3) 0.001(3)
C46_1 0.088(5) 0.072(4) 0.079(5) 0.005(3) 0.018(3) -0.002(3)
C47_1 0.087(4) 0.075(4) 0.095(4) -0.003(3) 0.023(3) -0.006(3)
C48_1 0.088(5) 0.080(4) 0.082(5) 0.003(3) 0.014(3) -0.011(3)
C49_1 0.107(6) 0.087(4) 0.106(5) -0.003(4) 0.039(4) -0.012(4)
C50_1 0.102(5) 0.155(7) 0.107(5) -0.007(4) 0.031(4) -0.023(4)
C27A_1 0.085(7) 0.117(8) 0.103(6) 0.019(6) 0.023(5) 0.009(5)
C28A_1 0.123(10) 0.109(9) 0.114(11) 0.001(7) -0.015(8) 0.004(7)
C29A_1 0.137(12) 0.129(11) 0.073(9) 0.007(7) 0.006(8) -0.033(9)
C30A_1 0.125(12) 0.127(14) 0.112(9) -0.016(10) 0.037(9) -0.031(9)
C41A_1 0.102(6) 0.062(4) 0.095(6) -0.007(4) 0.041(5) -0.005(4)
C42A_1 0.094(5) 0.075(5) 0.104(6) -0.011(4) 0.046(4) -0.012(4)
C43A_1 0.108(5) 0.073(5) 0.099(5) -0.009(4) 0.032(4) -0.005(4)
C44A_1 0.100(6) 0.076(6) 0.093(6) 0.000(5) 0.017(4) 0.012(4)
C45A_1 0.103(7) 0.085(7) 0.079(6) 0.002(5) 0.009(4) 0.007(5)
C46A_1 0.094(7) 0.076(7) 0.082(6) -0.002(5) 0.006(4) 0.009(5)
C47A_1 0.100(7) 0.080(7) 0.075(7) -0.004(5) -0.004(4) -0.001(5)
C48A_1 0.087(7) 0.081(7) 0.088(7) 0.000(5) 0.004(4) -0.007(5)
C49A_1 0.099(8) 0.093(7) 0.085(8) 0.005(5) -0.010(4) -0.018(5)
C50A_1 0.103(11) 0.132(10) 0.102(10) 0.014(7) 0.023(6) -0.023(8)
C1_2 0.121(3) 0.106(3) 0.091(2) 0.015(2) -0.001(2) -0.024(2)
C2_2 0.143(4) 0.131(4) 0.096(3) 0.008(3) 0.011(3) -0.045(3)
C3_2 0.117(3) 0.173(6) 0.095(3) -0.011(3) 0.014(2) -0.042(4)
C4_2 0.121(3) 0.130(4) 0.092(3) -0.006(2) 0.003(3) -0.015(3)
C5_2 0.097(2) 0.110(3) 0.080(2) -0.0055(19) 0.004(2) -0.013(2)
C6_2 0.110(3) 0.177(6) 0.102(3) -0.022(3) 0.022(3) -0.016(3)
C7_2 0.124(3) 0.125(4) 0.115(3) -0.013(3) 0.014(3) 0.001(3)
C8_2 0.114(3) 0.100(3) 0.106(3) -0.008(2) 0.009(2) -0.002(2)
C9_2 0.107(2) 0.0744(19) 0.085(2) -0.0022(15) -0.002(2) -0.0040(17)
C10_2 0.102(2) 0.0772(19) 0.083(2) 0.0028(15) 0.0002(19) -0.0110(17)
C11_2 0.100(2) 0.0752(19) 0.088(2) 0.0023(16) -0.009(2) -0.0088(16)
C12_2 0.117(3) 0.077(2) 0.092(2) -0.0004(17) -0.003(2) -0.0104(18)
C13_2 0.116(3) 0.094(3) 0.101(3) 0.004(2) 0.018(2) -0.025(2)
C14_2 0.117(3) 0.094(3) 0.108(3) -0.002(2) 0.015(2) -0.011(2)
C15_2 0.100(2) 0.093(2) 0.091(2) 0.0034(18) 0.005(2) -0.0140(18)
C16_2 0.106(3) 0.095(3) 0.119(3) -0.013(2) 0.004(2) 0.003(2)
C17_2 0.112(3) 0.080(2) 0.133(3) -0.001(2) 0.004(3) -0.002(2)
C18_2 0.115(3) 0.073(2) 0.111(3) 0.0042(18) -0.007(2) -0.0095(19)
C19_2 0.096(2) 0.081(2) 0.086(2) 0.0083(16) -0.0021(19) -0.0095(16)
C20_2 0.112(3) 0.081(2) 0.082(2) 0.0084(16) -0.014(2) -0.0179(18)

loop_
_atom_type_symbol
_atom_type_description
_atom_type_scat_dispersion_real
_atom_type_scat_dispersion_imag
_atom_type_scat_source
C C 0.0022 0.0012 'International Tables Vol C Tables 4.2.6.8 and 6.1.1.4'
H H 0.0000 0.0000 'International Tables Vol C Tables 4.2.6.8 and 6.1.1.4'
N N 0.0046 0.0025 'International Tables Vol C Tables 4.2.6.8 and 6.1.1.4'
O O 0.0081 0.0046 'International Tables Vol C Tables 4.2.6.8 and 6.1.1.4'

loop_
_geom_angle_atom_site_label_1
_geom_angle_atom_site_label_2
_geom_angle_atom_site_label_3
_geom_angle
_geom_angle_site_symmetry_1
_geom_angle_site_symmetry_3
_geom_angle_publ_flag
C13_1 N1_1 C14_1 126.6(2) . . ?
C13_1 N1_1 C15_1 115.5(2) . . ?
C14_1 N1_1 C15_1 117.9(2) . . ?
C2_1 C1_1 C11_1 121.0(3) . 3_666 ?
C2_1 C1_1 H1_1 119.5 . . ?
C11_1 C1_1 H1_1 119.5 3_666 . ?
C1_1 C2_1 C3_1 121.3(2) . . ?
C1_1 C2_1 C13_1 119.6(3) . . ?
C3_1 C2_1 C13_1 119.1(3) . . ?
C4_1 C3_1 C5_1 119.4(3) . . ?
C4_1 C3_1 C2_1 118.9(3) . . ?
C5_1 C3_1 C2_1 121.7(2) . . ?
C3_1 C4_1 C12_1 119.7(3) . 3_666 ?
C3_1 C4_1 C8_1 119.3(3) . . ?
C12_1 C4_1 C8_1 121.0(2) 3_666 . ?
C6_1 C5_1 C3_1 121.0(2) . . ?
C6_1 C5_1 C14_1 119.2(3) . . ?
C3_1 C5_1 C14_1 119.7(3) . . ?
C5_1 C6_1 C7_1 121.1(3) . . ?
C5_1 C6_1 H6_1 119.5 . . ?
C7_1 C6_1 H6_1 119.5 . . ?
C8_1 C7_1 C6_1 118.5(3) . . ?
C8_1 C7_1 C9_1 119.5(2) . . ?
C6_1 C7_1 C9_1 122.0(3) . . ?
C7_1 C8_1 C4_1 120.7(2) . . ?
C7_1 C8_1 C12_1 119.8(3) . . ?
C4_1 C8_1 C12_1 119.6(3) . . ?
C10_1 C9_1 C7_1 121.4(3) . . ?
C10_1 C9_1 C41A_1 117.9(4) . . ?
C7_1 C9_1 C41A_1 120.1(4) . . ?
C10_1 C9_1 H9_1 119.3 . . ?
C7_1 C9_1 H9_1 119.3 . . ?
C9_1 C10_1 C11_1 119.7(3) . . ?
C9_1 C10_1 C41_1 119.3(3) . . ?
C11_1 C10_1 C41_1 120.5(3) . . ?
C9_1 C10_1 H10_1 120.1 . . ?
C11_1 C10_1 H10_1 120.1 . . ?
C12_1 C11_1 C1_1 118.1(3) . 3_666 ?
C12_1 C11_1 C10_1 120.1(2) . . ?
C1_1 C11_1 C10_1 121.8(3) 3_666 . ?
C11_1 C12_1 C4_1 121.0(2) . 3_666 ?
C11_1 C12_1 C8_1 119.5(3) . . ?
C4_1 C12_1 C8_1 119.4(3) 3_666 . ?
O1_1 C13_1 N1_1 120.2(2) . . ?
O1_1 C13_1 C2_1 122.7(3) . . ?
N1_1 C13_1 C2_1 117.1(2) . . ?
O2_1 C14_1 N1_1 120.7(2) . . ?
O2_1 C14_1 C5_1 123.5(3) . . ?
N1_1 C14_1 C5_1 115.8(2) . . ?
C20_1 C15_1 C16_1 123.1(3) . . ?
C20_1 C15_1 N1_1 118.4(3) . . ?
C16_1 C15_1 N1_1 118.3(3) . . ?
C17_1 C16_1 C15_1 117.1(3) . . ?
C17_1 C16_1 C21_1 120.5(3) . . ?
C15_1 C16_1 C21_1 122.4(3) . . ?
C18_1 C17_1 C16_1 120.5(3) . . ?
C18_1 C17_1 H17_1 119.7 . . ?
C16_1 C17_1 H17_1 119.7 . . ?
C19_1 C18_1 C17_1 121.1(3) . . ?
C19_1 C18_1 H18_1 119.5 . . ?
C17_1 C18_1 H18_1 119.5 . . ?
C18_1 C19_1 C20_1 121.0(3) . . ?
C18_1 C19_1 H19_1 119.5 . . ?
C20_1 C19_1 H19_1 119.5 . . ?
C15_1 C20_1 C19_1 117.2(3) . . ?
C15_1 C20_1 C31_1 123.4(2) . . ?
C19_1 C20_1 C31_1 119.4(3) . . ?
C22_1 C21_1 C26_1 118.0(3) . . ?
C22_1 C21_1 C16_1 121.0(3) . . ?
C26_1 C21_1 C16_1 120.9(3) . . ?
C21_1 C22_1 C23_1 121.3(3) . . ?
C21_1 C22_1 H22_1 119.3 . . ?
C23_1 C22_1 H22_1 119.3 . . ?
C22_1 C23_1 C24_1 121.7(3) . . ?
C22_1 C23_1 H23_1 119.2 . . ?
C24_1 C23_1 H23_1 119.2 . . ?
C25_1 C24_1 C23_1 116.9(4) . . ?
C25_1 C24_1 C27A_1 106.3(7) . . ?
C23_1 C24_1 C27A_1 135.4(7) . . ?
C25_1 C24_1 C27_1 126.3(4) . . ?
C23_1 C24_1 C27_1 116.7(4) . . ?
C24_1 C25_1 C26_1 122.6(4) . . ?
C24_1 C25_1 H25_1 118.7 . . ?
C26_1 C25_1 H25_1 118.7 . . ?
C25_1 C26_1 C21_1 119.4(3) . . ?
C25_1 C26_1 H26_1 120.3 . . ?
C21_1 C26_1 H26_1 120.3 . . ?
C29_1 C27_1 C30_1 109.9(6) . . ?
C29_1 C27_1 C28_1 105.9(6) . . ?
C30_1 C27_1 C28_1 107.7(6) . . ?
C29_1 C27_1 C24_1 111.9(5) . . ?
C30_1 C27_1 C24_1 107.5(5) . . ?
C28_1 C27_1 C24_1 114.0(4) . . ?
C27_1 C28_1 H28A_1 109.5 . . ?
C27_1 C28_1 H28B_1 109.5 . . ?
H28A_1 C28_1 H28B_1 109.5 . . ?
C27_1 C28_1 H28C_1 109.5 . . ?
H28A_1 C28_1 H28C_1 109.5 . . ?
H28B_1 C28_1 H28C_1 109.5 . . ?
C27_1 C29_1 H29A_1 109.5 . . ?
C27_1 C29_1 H29B_1 109.5 . . ?
H29A_1 C29_1 H29B_1 109.5 . . ?
C27_1 C29_1 H29C_1 109.5 . . ?
H29A_1 C29_1 H29C_1 109.5 . . ?
H29B_1 C29_1 H29C_1 109.5 . . ?
C27_1 C30_1 H30A_1 109.5 . . ?
C27_1 C30_1 H30B_1 109.5 . . ?
H30A_1 C30_1 H30B_1 109.5 . . ?
C27_1 C30_1 H30C_1 109.5 . . ?
H30A_1 C30_1 H30C_1 109.5 . . ?
H30B_1 C30_1 H30C_1 109.5 . . ?
C36_1 C31_1 C32_1 118.5(3) . . ?
C36_1 C31_1 C20_1 120.1(3) . . ?
C32_1 C31_1 C20_1 121.3(3) . . ?
C31_1 C32_1 C33_1 120.5(3) . . ?
C31_1 C32_1 H32_1 119.8 . . ?
C33_1 C32_1 H32_1 119.8 . . ?
C32_1 C33_1 C34_1 121.8(4) . . ?
C32_1 C33_1 H33_1 119.1 . . ?
C34_1 C33_1 H33_1 119.1 . . ?
C35_1 C34_1 C33_1 116.5(4) . . ?
C35_1 C34_1 C37_1 122.5(3) . . ?
C33_1 C34_1 C37_1 120.9(3) . . ?
C34_1 C35_1 C36_1 121.8(3) . . ?
C34_1 C35_1 H35_1 119.1 . . ?
C36_1 C35_1 H35_1 119.1 . . ?
C31_1 C36_1 C35_1 120.9(3) . . ?
C31_1 C36_1 H36_1 119.6 . . ?
C35_1 C36_1 H36_1 119.6 . . ?
C34_1 C37_1 C39_1 110.1(3) . . ?
C34_1 C37_1 C38_1 111.7(3) . . ?
C39_1 C37_1 C38_1 108.3(4) . . ?
C34_1 C37_1 C40_1 108.2(3) . . ?
C39_1 C37_1 C40_1 109.3(3) . . ?
C38_1 C37_1 C40_1 109.2(4) . . ?
C37_1 C38_1 H38A_1 109.5 . . ?
C37_1 C38_1 H38B_1 109.5 . . ?
H38A_1 C38_1 H38B_1 109.5 . . ?
C37_1 C38_1 H38C_1 109.5 . . ?
H38A_1 C38_1 H38C_1 109.5 . . ?
H38B_1 C38_1 H38C_1 109.5 . . ?
C37_1 C39_1 H39A_1 109.5 . . ?
C37_1 C39_1 H39B_1 109.5 . . ?
H39A_1 C39_1 H39B_1 109.5 . . ?
C37_1 C39_1 H39C_1 109.5 . . ?
H39A_1 C39_1 H39C_1 109.5 . . ?
H39B_1 C39_1 H39C_1 109.5 . . ?
C37_1 C40_1 H40A_1 109.5 . . ?
C37_1 C40_1 H40B_1 109.5 . . ?
H40A_1 C40_1 H40B_1 109.5 . . ?
C37_1 C40_1 H40C_1 109.5 . . ?
H40A_1 C40_1 H40C_1 109.5 . . ?
H40B_1 C40_1 H40C_1 109.5 . . ?
C42_1 C41_1 C10_1 117.0(4) . . ?
C42_1 C41_1 H41A_1 108.1 . . ?
C10_1 C41_1 H41A_1 108.1 . . ?
C42_1 C41_1 H41B_1 108.1 . . ?
C10_1 C41_1 H41B_1 108.1 . . ?
H41A_1 C41_1 H41B_1 107.3 . . ?
C43_1 C42_1 C41_1 112.3(4) . . ?
C43_1 C42_1 H42A_1 109.2 . . ?
C41_1 C42_1 H42A_1 109.2 . . ?
C43_1 C42_1 H42B_1 109.2 . . ?
C41_1 C42_1 H42B_1 109.2 . . ?
H42A_1 C42_1 H42B_1 107.9 . . ?
C42_1 C43_1 C44_1 112.6(5) . . ?
C42_1 C43_1 H43A_1 109.1 . . ?
C44_1 C43_1 H43A_1 109.1 . . ?
C42_1 C43_1 H43B_1 109.1 . . ?
C44_1 C43_1 H43B_1 109.1 . . ?
H43A_1 C43_1 H43B_1 107.8 . . ?
C45_1 C44_1 C43_1 111.3(5) . . ?
C45_1 C44_1 H44A_1 109.4 . . ?
C43_1 C44_1 H44A_1 109.4 . . ?
C45_1 C44_1 H44B_1 109.4 . . ?
C43_1 C44_1 H44B_1 109.4 . . ?
H44A_1 C44_1 H44B_1 108.0 . . ?
C46_1 C45_1 C44_1 112.8(5) . . ?
C46_1 C45_1 H45A_1 109.0 . . ?
C44_1 C45_1 H45A_1 109.0 . . ?
C46_1 C45_1 H45B_1 109.0 . . ?
C44_1 C45_1 H45B_1 109.0 . . ?
H45A_1 C45_1 H45B_1 107.8 . . ?
C47_1 C46_1 C45_1 113.0(5) . . ?
C47_1 C46_1 H46A_1 109.0 . . ?
C45_1 C46_1 H46A_1 109.0 . . ?
C47_1 C46_1 H46B_1 109.0 . . ?
C45_1 C46_1 H46B_1 109.0 . . ?
H46A_1 C46_1 H46B_1 107.8 . . ?
C48_1 C47_1 C46_1 115.4(6) . . ?
C48_1 C47_1 H47A_1 108.4 . . ?
C46_1 C47_1 H47A_1 108.4 . . ?
C48_1 C47_1 H47B_1 108.4 . . ?
C46_1 C47_1 H47B_1 108.4 . . ?
H47A_1 C47_1 H47B_1 107.5 . . ?
C47_1 C48_1 C49_1 115.2(6) . . ?
C47_1 C48_1 H48A_1 108.5 . . ?
C49_1 C48_1 H48A_1 108.5 . . ?
C47_1 C48_1 H48B_1 108.5 . . ?
C49_1 C48_1 H48B_1 108.5 . . ?
H48A_1 C48_1 H48B_1 107.5 . . ?
C50_1 C49_1 C48_1 112.8(7) . . ?
C50_1 C49_1 H49A_1 109.0 . . ?
C48_1 C49_1 H49A_1 109.0 . . ?
C50_1 C49_1 H49B_1 109.0 . . ?
C48_1 C49_1 H49B_1 109.0 . . ?
H49A_1 C49_1 H49B_1 107.8 . . ?
C49_1 C50_1 H50A_1 109.5 . . ?
C49_1 C50_1 H50B_1 109.5 . . ?
H50A_1 C50_1 H50B_1 109.5 . . ?
C49_1 C50_1 H50C_1 109.5 . . ?
H50A_1 C50_1 H50C_1 109.5 . . ?
H50B_1 C50_1 H50C_1 109.5 . . ?
C29A_1 C27A_1 C24_1 107.2(12) . . ?
C29A_1 C27A_1 C30A_1 114.2(15) . . ?
C24_1 C27A_1 C30A_1 96.7(11) . . ?
C29A_1 C27A_1 C28A_1 115.1(14) . . ?
C24_1 C27A_1 C28A_1 111.9(12) . . ?
C30A_1 C27A_1 C28A_1 110.2(14) . . ?
C27A_1 C28A_1 H28D_1 109.5 . . ?
C27A_1 C28A_1 H28E_1 109.5 . . ?
H28D_1 C28A_1 H28E_1 109.5 . . ?
C27A_1 C28A_1 H28F_1 109.5 . . ?
H28D_1 C28A_1 H28F_1 109.5 . . ?
H28E_1 C28A_1 H28F_1 109.5 . . ?
C27A_1 C29A_1 H29D_1 109.5 . . ?
C27A_1 C29A_1 H29E_1 109.5 . . ?
H29D_1 C29A_1 H29E_1 109.5 . . ?
C27A_1 C29A_1 H29F_1 109.5 . . ?
H29D_1 C29A_1 H29F_1 109.5 . . ?
H29E_1 C29A_1 H29F_1 109.5 . . ?
C27A_1 C30A_1 H30D_1 109.5 . . ?
C27A_1 C30A_1 H30E_1 109.5 . . ?
H30D_1 C30A_1 H30E_1 109.5 . . ?
C27A_1 C30A_1 H30F_1 109.5 . . ?
H30D_1 C30A_1 H30F_1 109.5 . . ?
H30E_1 C30A_1 H30F_1 109.5 . . ?
C42A_1 C41A_1 C9_1 119.0(7) . . ?
C42A_1 C41A_1 H41C_1 107.6 . . ?
C9_1 C41A_1 H41C_1 107.6 . . ?
C42A_1 C41A_1 H41D_1 107.6 . . ?
C9_1 C41A_1 H41D_1 107.6 . . ?
H41C_1 C41A_1 H41D_1 107.0 . . ?
C43A_1 C42A_1 C41A_1 115.6(8) . . ?
C43A_1 C42A_1 H42C_1 108.4 . . ?
C41A_1 C42A_1 H42C_1 108.4 . . ?
C43A_1 C42A_1 H42D_1 108.4 . . ?
C41A_1 C42A_1 H42D_1 108.4 . . ?
H42C_1 C42A_1 H42D_1 107.4 . . ?
C42A_1 C43A_1 C44A_1 113.6(8) . . ?
C42A_1 C43A_1 H43C_1 108.8 . . ?
C44A_1 C43A_1 H43C_1 108.8 . . ?
C42A_1 C43A_1 H43D_1 108.8 . . ?
C44A_1 C43A_1 H43D_1 108.8 . . ?
H43C_1 C43A_1 H43D_1 107.7 . . ?
C45A_1 C44A_1 C43A_1 116.8(10) . . ?
C45A_1 C44A_1 H44C_1 108.1 . . ?
C43A_1 C44A_1 H44C_1 108.1 . . ?
C45A_1 C44A_1 H44D_1 108.1 . . ?
C43A_1 C44A_1 H44D_1 108.1 . . ?
H44C_1 C44A_1 H44D_1 107.3 . . ?
C44A_1 C45A_1 C46A_1 113.8(10) . . ?
C44A_1 C45A_1 H45C_1 108.8 . . ?
C46A_1 C45A_1 H45C_1 108.8 . . ?
C44A_1 C45A_1 H45D_1 108.8 . . ?
C46A_1 C45A_1 H45D_1 108.8 . . ?
H45C_1 C45A_1 H45D_1 107.7 . . ?
C45A_1 C46A_1 C47A_1 115.1(10) . . ?
C45A_1 C46A_1 H46C_1 108.5 . . ?
C47A_1 C46A_1 H46C_1 108.5 . . ?
C45A_1 C46A_1 H46D_1 108.5 . . ?
C47A_1 C46A_1 H46D_1 108.5 . . ?
H46C_1 C46A_1 H46D_1 107.5 . . ?
C48A_1 C47A_1 C46A_1 115.6(11) . . ?
C48A_1 C47A_1 H47C_1 108.4 . . ?
C46A_1 C47A_1 H47C_1 108.4 . . ?
C48A_1 C47A_1 H47D_1 108.4 . . ?
C46A_1 C47A_1 H47D_1 108.4 . . ?
H47C_1 C47A_1 H47D_1 107.4 . . ?
C47A_1 C48A_1 C49A_1 116.5(12) . . ?
C47A_1 C48A_1 H48C_1 108.2 . . ?
C49A_1 C48A_1 H48C_1 108.2 . . ?
C47A_1 C48A_1 H48D_1 108.2 . . ?
C49A_1 C48A_1 H48D_1 108.2 . . ?
H48C_1 C48A_1 H48D_1 107.3 . . ?
C50A_1 C49A_1 C48A_1 114.6(12) . . ?
C50A_1 C49A_1 H49C_1 108.6 . . ?
C48A_1 C49A_1 H49C_1 108.6 . . ?
C50A_1 C49A_1 H49D_1 108.6 . . ?
C48A_1 C49A_1 H49D_1 108.6 . . ?
H49C_1 C49A_1 H49D_1 107.6 . . ?
C49A_1 C50A_1 H50D_1 109.5 . . ?
C49A_1 C50A_1 H50E_1 109.5 . . ?
H50D_1 C50A_1 H50E_1 109.5 . . ?
C49A_1 C50A_1 H50F_1 109.5 . . ?
H50D_1 C50A_1 H50F_1 109.5 . . ?
H50E_1 C50A_1 H50F_1 109.5 . . ?
C2_2 C1_2 C20_2 123.0(5) . . ?
C2_2 C1_2 H1_2 118.5 . . ?
C20_2 C1_2 H1_2 118.5 . . ?
C3_2 C2_2 C1_2 120.6(5) . . ?
C3_2 C2_2 H2_2 119.7 . . ?
C1_2 C2_2 H2_2 119.7 . . ?
C2_2 C3_2 C4_2 119.4(5) . . ?
C2_2 C3_2 H3_2 120.3 . . ?
C4_2 C3_2 H3_2 120.3 . . ?
C5_2 C4_2 C3_2 120.4(5) . . ?
C5_2 C4_2 C6_2 118.3(5) . . ?
C3_2 C4_2 C6_2 121.3(6) . . ?
C4_2 C5_2 C20_2 119.7(4) . . ?
C4_2 C5_2 C9_2 120.0(4) . . ?
C20_2 C5_2 C9_2 120.2(4) . . ?
C7_2 C6_2 C4_2 120.3(5) . . ?
C7_2 C6_2 H6_2 119.9 . . ?
C4_2 C6_2 H6_2 119.9 . . ?
C6_2 C7_2 C8_2 121.7(5) . . ?
C6_2 C7_2 H7_2 119.1 . . ?
C8_2 C7_2 H7_2 119.1 . . ?
C7_2 C8_2 C9_2 121.8(5) . . ?
C7_2 C8_2 H8_2 119.1 . . ?
C9_2 C8_2 H8_2 119.1 . . ?
C8_2 C9_2 C10_2 122.2(4) . . ?
C8_2 C9_2 C5_2 117.9(4) . . ?
C10_2 C9_2 C5_2 119.9(3) . . ?
C12_2 C10_2 C11_2 116.2(4) . . ?
C12_2 C10_2 C9_2 124.1(4) . . ?
C11_2 C10_2 C9_2 119.7(3) . . ?
C10_2 C11_2 C15_2 121.2(4) . . ?
C10_2 C11_2 C19_2 120.8(4) . . ?
C15_2 C11_2 C19_2 118.1(4) . . ?
C13_2 C12_2 C10_2 122.4(4) . . ?
C13_2 C12_2 H12_2 118.8 . . ?
C10_2 C12_2 H12_2 118.8 . . ?
C14_2 C13_2 C12_2 121.0(4) . . ?
C14_2 C13_2 H13_2 119.5 . . ?
C12_2 C13_2 H13_2 119.5 . . ?
C13_2 C14_2 C15_2 121.4(5) . . ?
C13_2 C14_2 H14_2 119.3 . . ?
C15_2 C14_2 H14_2 119.3 . . ?
C14_2 C15_2 C16_2 124.0(5) . . ?
C14_2 C15_2 C11_2 117.8(4) . . ?
C16_2 C15_2 C11_2 118.2(4) . . ?
C17_2 C16_2 C15_2 122.8(5) . . ?
C17_2 C16_2 H16_2 118.6 . . ?
C15_2 C16_2 H16_2 118.6 . . ?
C16_2 C17_2 C18_2 120.2(4) . . ?
C16_2 C17_2 H17_2 119.9 . . ?
C18_2 C17_2 H17_2 119.9 . . ?
C17_2 C18_2 C19_2 123.0(4) . . ?
C17_2 C18_2 H18_2 118.5 . . ?
C19_2 C18_2 H18_2 118.5 . . ?
C18_2 C19_2 C20_2 122.3(4) . . ?
C18_2 C19_2 C11_2 117.8(4) . . ?
C20_2 C19_2 C11_2 119.8(4) . . ?
C1_2 C20_2 C5_2 116.8(5) . . ?
C1_2 C20_2 C19_2 123.7(4) . . ?
C5_2 C20_2 C19_2 119.5(4) . . ?

loop_
_geom_bond_atom_site_label_1
_geom_bond_atom_site_label_2
_geom_bond_distance
_geom_bond_site_symmetry_2
_geom_bond_publ_flag
O1_1 C13_1 1.218(3) . ?
O2_1 C14_1 1.207(3) . ?
N1_1 C13_1 1.388(4) . ?
N1_1 C14_1 1.396(4) . ?
N1_1 C15_1 1.447(3) . ?
C1_1 C2_1 1.370(4) . ?
C1_1 C11_1 1.424(4) 3_666 ?
C1_1 H1_1 0.9500 . ?
C2_1 C3_1 1.417(4) . ?
C2_1 C13_1 1.478(4) . ?
C3_1 C4_1 1.407(4) . ?
C3_1 C5_1 1.415(4) . ?
C4_1 C12_1 1.418(4) 3_666 ?
C4_1 C8_1 1.421(4) . ?
C5_1 C6_1 1.367(4) . ?
C5_1 C14_1 1.489(4) . ?
C6_1 C7_1 1.418(4) . ?
C6_1 H6_1 0.9500 . ?
C7_1 C8_1 1.409(4) . ?
C7_1 C9_1 1.423(4) . ?
C8_1 C12_1 1.428(4) . ?
C9_1 C10_1 1.370(4) . ?
C9_1 C41A_1 1.555(9) . ?
C9_1 H9_1 0.9500 . ?
C10_1 C11_1 1.433(4) . ?
C10_1 C41_1 1.525(6) . ?
C10_1 H10_1 0.9500 . ?
C11_1 C12_1 1.408(4) . ?
C15_1 C20_1 1.384(4) . ?
C15_1 C16_1 1.397(5) . ?
C16_1 C17_1 1.396(4) . ?
C16_1 C21_1 1.481(5) . ?
C17_1 C18_1 1.376(5) . ?
C17_1 H17_1 0.9500 . ?
C18_1 C19_1 1.360(5) . ?
C18_1 H18_1 0.9500 . ?
C19_1 C20_1 1.397(4) . ?
C19_1 H19_1 0.9500 . ?
C20_1 C31_1 1.496(5) . ?
C21_1 C22_1 1.381(5) . ?
C21_1 C26_1 1.400(5) . ?
C22_1 C23_1 1.383(5) . ?
C22_1 H22_1 0.9500 . ?
C23_1 C24_1 1.387(5) . ?
C23_1 H23_1 0.9500 . ?
C24_1 C25_1 1.377(6) . ?
C24_1 C27A_1 1.505(15) . ?
C24_1 C27_1 1.557(7) . ?
C25_1 C26_1 1.400(6) . ?
C25_1 H25_1 0.9500 . ?
C26_1 H26_1 0.9500 . ?
C27_1 C29_1 1.526(8) . ?
C27_1 C30_1 1.533(8) . ?
C27_1 C28_1 1.540(9) . ?
C28_1 H28A_1 0.9800 . ?
C28_1 H28B_1 0.9800 . ?
C28_1 H28C_1 0.9800 . ?
C29_1 H29A_1 0.9800 . ?
C29_1 H29B_1 0.9800 . ?
C29_1 H29C_1 0.9800 . ?
C30_1 H30A_1 0.9800 . ?
C30_1 H30B_1 0.9800 . ?
C30_1 H30C_1 0.9800 . ?
C31_1 C36_1 1.367(5) . ?
C31_1 C32_1 1.375(5) . ?
C32_1 C33_1 1.385(6) . ?
C32_1 H32_1 0.9500 . ?
C33_1 C34_1 1.389(5) . ?
C33_1 H33_1 0.9500 . ?
C34_1 C35_1 1.380(5) . ?
C34_1 C37_1 1.522(6) . ?
C35_1 C36_1 1.385(5) . ?
C35_1 H35_1 0.9500 . ?
C36_1 H36_1 0.9500 . ?
C37_1 C39_1 1.525(6) . ?
C37_1 C38_1 1.532(6) . ?
C37_1 C40_1 1.553(6) . ?
C38_1 H38A_1 0.9800 . ?
C38_1 H38B_1 0.9800 . ?
C38_1 H38C_1 0.9800 . ?
C39_1 H39A_1 0.9800 . ?
C39_1 H39B_1 0.9800 . ?
C39_1 H39C_1 0.9800 . ?
C40_1 H40A_1 0.9800 . ?
C40_1 H40B_1 0.9800 . ?
C40_1 H40C_1 0.9800 . ?
C41_1 C42_1 1.524(7) . ?
C41_1 H41A_1 0.9900 . ?
C41_1 H41B_1 0.9900 . ?
C42_1 C43_1 1.516(7) . ?
C42_1 H42A_1 0.9900 . ?
C42_1 H42B_1 0.9900 . ?
C43_1 C44_1 1.566(8) . ?
C43_1 H43A_1 0.9900 . ?
C43_1 H43B_1 0.9900 . ?
C44_1 C45_1 1.525(8) . ?
C44_1 H44A_1 0.9900 . ?
C44_1 H44B_1 0.9900 . ?
C45_1 C46_1 1.524(8) . ?
C45_1 H45A_1 0.9900 . ?
C45_1 H45B_1 0.9900 . ?
C46_1 C47_1 1.524(9) . ?
C46_1 H46A_1 0.9900 . ?
C46_1 H46B_1 0.9900 . ?
C47_1 C48_1 1.488(8) . ?
C47_1 H47A_1 0.9900 . ?
C47_1 H47B_1 0.9900 . ?
C48_1 C49_1 1.518(9) . ?
C48_1 H48A_1 0.9900 . ?
C48_1 H48B_1 0.9900 . ?
C49_1 C50_1 1.481(9) . ?
C49_1 H49A_1 0.9900 . ?
C49_1 H49B_1 0.9900 . ?
C50_1 H50A_1 0.9800 . ?
C50_1 H50B_1 0.9800 . ?
C50_1 H50C_1 0.9800 . ?
C27A_1 C29A_1 1.501(16) . ?
C27A_1 C30A_1 1.522(15) . ?
C27A_1 C28A_1 1.529(16) . ?
C28A_1 H28D_1 0.9800 . ?
C28A_1 H28E_1 0.9800 . ?
C28A_1 H28F_1 0.9800 . ?
C29A_1 H29D_1 0.9800 . ?
C29A_1 H29E_1 0.9800 . ?
C29A_1 H29F_1 0.9800 . ?
C30A_1 H30D_1 0.9800 . ?
C30A_1 H30E_1 0.9800 . ?
C30A_1 H30F_1 0.9800 . ?
C41A_1 C42A_1 1.512(9) . ?
C41A_1 H41C_1 0.9900 . ?
C41A_1 H41D_1 0.9900 . ?
C42A_1 C43A_1 1.480(10) . ?
C42A_1 H42C_1 0.9900 . ?
C42A_1 H42D_1 0.9900 . ?
C43A_1 C44A_1 1.558(11) . ?
C43A_1 H43C_1 0.9900 . ?
C43A_1 H43D_1 0.9900 . ?
C44A_1 C45A_1 1.512(11) . ?
C44A_1 H44C_1 0.9900 . ?
C44A_1 H44D_1 0.9900 . ?
C45A_1 C46A_1 1.515(12) . ?
C45A_1 H45C_1 0.9900 . ?
C45A_1 H45D_1 0.9900 . ?
C46A_1 C47A_1 1.520(11) . ?
C46A_1 H46C_1 0.9900 . ?
C46A_1 H46D_1 0.9900 . ?
C47A_1 C48A_1 1.497(12) . ?
C47A_1 H47C_1 0.9900 . ?
C47A_1 H47D_1 0.9900 . ?
C48A_1 C49A_1 1.532(11) . ?
C48A_1 H48C_1 0.9900 . ?
C48A_1 H48D_1 0.9900 . ?
C49A_1 C50A_1 1.481(13) . ?
C49A_1 H49C_1 0.9900 . ?
C49A_1 H49D_1 0.9900 . ?
C50A_1 H50D_1 0.9800 . ?
C50A_1 H50E_1 0.9800 . ?
C50A_1 H50F_1 0.9800 . ?
C1_2 C2_2 1.374(8) . ?
C1_2 C20_2 1.404(6) . ?
C1_2 H1_2 0.9500 . ?
C2_2 C3_2 1.367(8) . ?
C2_2 H2_2 0.9500 . ?
C3_2 C4_2 1.416(7) . ?
C3_2 H3_2 0.9500 . ?
C4_2 C5_2 1.407(7) . ?
C4_2 C6_2 1.456(8) . ?
C5_2 C20_2 1.432(6) . ?
C5_2 C9_2 1.454(6) . ?
C6_2 C7_2 1.353(7) . ?
C6_2 H6_2 0.9500 . ?
C7_2 C8_2 1.376(7) . ?
C7_2 H7_2 0.9500 . ?
C8_2 C9_2 1.396(6) . ?
C8_2 H8_2 0.9500 . ?
C9_2 C10_2 1.430(6) . ?
C10_2 C12_2 1.403(5) . ?
C10_2 C11_2 1.424(5) . ?
C11_2 C15_2 1.438(6) . ?
C11_2 C19_2 1.444(5) . ?
C12_2 C13_2 1.384(6) . ?
C12_2 H12_2 0.9500 . ?
C13_2 C14_2 1.346(6) . ?
C13_2 H13_2 0.9500 . ?
C14_2 C15_2 1.398(6) . ?
C14_2 H14_2 0.9500 . ?
C15_2 C16_2 1.420(6) . ?
C16_2 C17_2 1.312(6) . ?
C16_2 H16_2 0.9500 . ?
C17_2 C18_2 1.371(7) . ?
C17_2 H17_2 0.9500 . ?
C18_2 C19_2 1.391(6) . ?
C18_2 H18_2 0.9500 . ?
C19_2 C20_2 1.437(6) . ?

loop_
_geom_torsion_atom_site_label_1
_geom_torsion_atom_site_label_2
_geom_torsion_atom_site_label_3
_geom_torsion_atom_site_label_4
_geom_torsion
_geom_torsion_site_symmetry_1
_geom_torsion_site_symmetry_2
_geom_torsion_site_symmetry_3
_geom_torsion_site_symmetry_4
_geom_torsion_publ_flag
C11_1 C1_1 C2_1 C3_1 0.2(5) 3_666 . . . ?
C11_1 C1_1 C2_1 C13_1 179.3(3) 3_666 . . . ?
C1_1 C2_1 C3_1 C4_1 -0.3(4) . . . . ?
C13_1 C2_1 C3_1 C4_1 -179.4(3) . . . . ?
C1_1 C2_1 C3_1 C5_1 179.4(3) . . . . ?
C13_1 C2_1 C3_1 C5_1 0.3(4) . . . . ?
C5_1 C3_1 C4_1 C12_1 -179.7(2) . . . 3_666 ?
C2_1 C3_1 C4_1 C12_1 0.0(4) . . . 3_666 ?
C5_1 C3_1 C4_1 C8_1 0.8(4) . . . . ?
C2_1 C3_1 C4_1 C8_1 -179.4(2) . . . . ?
C4_1 C3_1 C5_1 C6_1 -0.7(4) . . . . ?
C2_1 C3_1 C5_1 C6_1 179.6(3) . . . . ?
C4_1 C3_1 C5_1 C14_1 -180.0(3) . . . . ?
C2_1 C3_1 C5_1 C14_1 0.3(4) . . . . ?
C3_1 C5_1 C6_1 C7_1 0.6(4) . . . . ?
C14_1 C5_1 C6_1 C7_1 179.8(3) . . . . ?
C5_1 C6_1 C7_1 C8_1 -0.5(4) . . . . ?
C5_1 C6_1 C7_1 C9_1 -179.9(3) . . . . ?
C6_1 C7_1 C8_1 C4_1 0.6(4) . . . . ?
C9_1 C7_1 C8_1 C4_1 -180.0(3) . . . . ?
C6_1 C7_1 C8_1 C12_1 179.4(3) . . . . ?
C9_1 C7_1 C8_1 C12_1 -1.2(4) . . . . ?
C3_1 C4_1 C8_1 C7_1 -0.8(4) . . . . ?
C12_1 C4_1 C8_1 C7_1 179.7(2) 3_666 . . . ?
C3_1 C4_1 C8_1 C12_1 -179.6(3) . . . . ?
C12_1 C4_1 C8_1 C12_1 0.9(5) 3_666 . . . ?
C8_1 C7_1 C9_1 C10_1 1.0(5) . . . . ?
C6_1 C7_1 C9_1 C10_1 -179.7(3) . . . . ?
C8_1 C7_1 C9_1 C41A_1 -169.9(5) . . . . ?
C6_1 C7_1 C9_1 C41A_1 9.4(6) . . . . ?
C7_1 C9_1 C10_1 C11_1 -0.6(5) . . . . ?
C41A_1 C9_1 C10_1 C11_1 170.4(5) . . . . ?
C7_1 C9_1 C10_1 C41_1 172.0(3) . . . . ?
C9_1 C10_1 C11_1 C12_1 0.5(5) . . . . ?
C41_1 C10_1 C11_1 C12_1 -172.0(3) . . . . ?
C9_1 C10_1 C11_1 C1_1 -180.0(3) . . . 3_666 ?
C41_1 C10_1 C11_1 C1_1 7.5(5) . . . 3_666 ?
C1_1 C11_1 C12_1 C4_1 0.6(4) 3_666 . . 3_666 ?
C10_1 C11_1 C12_1 C4_1 -179.9(3) . . . 3_666 ?
C1_1 C11_1 C12_1 C8_1 179.7(3) 3_666 . . . ?
C10_1 C11_1 C12_1 C8_1 -0.8(4) . . . . ?
C7_1 C8_1 C12_1 C11_1 1.1(4) . . . . ?
C4_1 C8_1 C12_1 C11_1 179.9(2) . . . . ?
C7_1 C8_1 C12_1 C4_1 -179.7(2) . . . 3_666 ?
C4_1 C8_1 C12_1 C4_1 -0.9(5) . . . 3_666 ?
C14_1 N1_1 C13_1 O1_1 -179.7(3) . . . . ?
C15_1 N1_1 C13_1 O1_1 -1.2(4) . . . . ?
C14_1 N1_1 C13_1 C2_1 0.6(4) . . . . ?
C15_1 N1_1 C13_1 C2_1 179.1(3) . . . . ?
C1_1 C2_1 C13_1 O1_1 0.5(5) . . . . ?
C3_1 C2_1 C13_1 O1_1 179.5(3) . . . . ?
C1_1 C2_1 C13_1 N1_1 -179.8(3) . . . . ?
C3_1 C2_1 C13_1 N1_1 -0.8(4) . . . . ?
C13_1 N1_1 C14_1 O2_1 -179.4(3) . . . . ?
C15_1 N1_1 C14_1 O2_1 2.2(4) . . . . ?
C13_1 N1_1 C14_1 C5_1 0.0(4) . . . . ?
C15_1 N1_1 C14_1 C5_1 -178.5(3) . . . . ?
C6_1 C5_1 C14_1 O2_1 -0.4(4) . . . . ?
C3_1 C5_1 C14_1 O2_1 178.9(3) . . . . ?
C6_1 C5_1 C14_1 N1_1 -179.7(3) . . . . ?
C3_1 C5_1 C14_1 N1_1 -0.5(4) . . . . ?
C13_1 N1_1 C15_1 C20_1 -96.1(3) . . . . ?
C14_1 N1_1 C15_1 C20_1 82.6(4) . . . . ?
C13_1 N1_1 C15_1 C16_1 79.3(4) . . . . ?
C14_1 N1_1 C15_1 C16_1 -102.1(3) . . . . ?
C20_1 C15_1 C16_1 C17_1 1.6(5) . . . . ?
N1_1 C15_1 C16_1 C17_1 -173.5(3) . . . . ?
C20_1 C15_1 C16_1 C21_1 -176.8(3) . . . . ?
N1_1 C15_1 C16_1 C21_1 8.1(5) . . . . ?
C15_1 C16_1 C17_1 C18_1 -1.7(5) . . . . ?
C21_1 C16_1 C17_1 C18_1 176.7(3) . . . . ?
C16_1 C17_1 C18_1 C19_1 0.3(6) . . . . ?
C17_1 C18_1 C19_1 C20_1 1.2(6) . . . . ?
C16_1 C15_1 C20_1 C19_1 -0.2(5) . . . . ?
N1_1 C15_1 C20_1 C19_1 175.0(3) . . . . ?
C16_1 C15_1 C20_1 C31_1 -177.0(3) . . . . ?
N1_1 C15_1 C20_1 C31_1 -1.9(5) . . . . ?
C18_1 C19_1 C20_1 C15_1 -1.3(5) . . . . ?
C18_1 C19_1 C20_1 C31_1 175.6(4) . . . . ?
C17_1 C16_1 C21_1 C22_1 -110.9(4) . . . . ?
C15_1 C16_1 C21_1 C22_1 67.5(4) . . . . ?
C17_1 C16_1 C21_1 C26_1 66.7(4) . . . . ?
C15_1 C16_1 C21_1 C26_1 -114.9(4) . . . . ?
C26_1 C21_1 C22_1 C23_1 -2.9(5) . . . . ?
C16_1 C21_1 C22_1 C23_1 174.8(3) . . . . ?
C21_1 C22_1 C23_1 C24_1 1.8(5) . . . . ?
C22_1 C23_1 C24_1 C25_1 -0.2(5) . . . . ?
C22_1 C23_1 C24_1 C27A_1 -165.0(9) . . . . ?
C22_1 C23_1 C24_1 C27_1 -177.8(4) . . . . ?
C23_1 C24_1 C25_1 C26_1 -0.3(5) . . . . ?
C27A_1 C24_1 C25_1 C26_1 168.7(7) . . . . ?
C27_1 C24_1 C25_1 C26_1 177.1(4) . . . . ?
C24_1 C25_1 C26_1 C21_1 -0.8(5) . . . . ?
C22_1 C21_1 C26_1 C25_1 2.4(5) . . . . ?
C16_1 C21_1 C26_1 C25_1 -175.3(3) . . . . ?
C25_1 C24_1 C27_1 C29_1 11.3(8) . . . . ?
C23_1 C24_1 C27_1 C29_1 -171.3(5) . . . . ?
C25_1 C24_1 C27_1 C30_1 -109.4(6) . . . . ?
C23_1 C24_1 C27_1 C30_1 68.0(6) . . . . ?
C25_1 C24_1 C27_1 C28_1 131.4(6) . . . . ?
C23_1 C24_1 C27_1 C28_1 -51.2(7) . . . . ?
C15_1 C20_1 C31_1 C36_1 83.5(4) . . . . ?
C19_1 C20_1 C31_1 C36_1 -93.3(4) . . . . ?
C15_1 C20_1 C31_1 C32_1 -100.1(4) . . . . ?
C19_1 C20_1 C31_1 C32_1 83.1(4) . . . . ?
C36_1 C31_1 C32_1 C33_1 3.6(5) . . . . ?
C20_1 C31_1 C32_1 C33_1 -172.9(3) . . . . ?
C31_1 C32_1 C33_1 C34_1 -1.7(6) . . . . ?
C32_1 C33_1 C34_1 C35_1 -0.8(6) . . . . ?
C32_1 C33_1 C34_1 C37_1 176.5(4) . . . . ?
C33_1 C34_1 C35_1 C36_1 1.2(5) . . . . ?
C37_1 C34_1 C35_1 C36_1 -176.0(3) . . . . ?
C32_1 C31_1 C36_1 C35_1 -3.1(5) . . . . ?
C20_1 C31_1 C36_1 C35_1 173.4(3) . . . . ?
C34_1 C35_1 C36_1 C31_1 0.7(5) . . . . ?
C35_1 C34_1 C37_1 C39_1 -126.3(4) . . . . ?
C33_1 C34_1 C37_1 C39_1 56.5(5) . . . . ?
C35_1 C34_1 C37_1 C38_1 -6.0(5) . . . . ?
C33_1 C34_1 C37_1 C38_1 176.9(4) . . . . ?
C35_1 C34_1 C37_1 C40_1 114.2(4) . . . . ?
C33_1 C34_1 C37_1 C40_1 -62.9(5) . . . . ?
C9_1 C10_1 C41_1 C42_1 0.5(6) . . . . ?
C11_1 C10_1 C41_1 C42_1 173.0(4) . . . . ?
C10_1 C41_1 C42_1 C43_1 -179.0(4) . . . . ?
C41_1 C42_1 C43_1 C44_1 -179.9(5) . . . . ?
C42_1 C43_1 C44_1 C45_1 172.9(6) . . . . ?
C43_1 C44_1 C45_1 C46_1 -177.7(6) . . . . ?
C44_1 C45_1 C46_1 C47_1 175.7(7) . . . . ?
C45_1 C46_1 C47_1 C48_1 179.7(7) . . . . ?
C46_1 C47_1 C48_1 C49_1 177.3(9) . . . . ?
C47_1 C48_1 C49_1 C50_1 179.1(9) . . . . ?
C25_1 C24_1 C27A_1 C29A_1 66.0(13) . . . . ?
C23_1 C24_1 C27A_1 C29A_1 -128.1(12) . . . . ?
C25_1 C24_1 C27A_1 C30A_1 -176.1(9) . . . . ?
C23_1 C24_1 C27A_1 C30A_1 -10.1(15) . . . . ?
C25_1 C24_1 C27A_1 C28A_1 -61.1(13) . . . . ?
C23_1 C24_1 C27A_1 C28A_1 104.8(13) . . . . ?
C10_1 C9_1 C41A_1 C42A_1 5.3(10) . . . . ?
C7_1 C9_1 C41A_1 C42A_1 176.5(6) . . . . ?
C9_1 C41A_1 C42A_1 C43A_1 68.2(11) . . . . ?
C41A_1 C42A_1 C43A_1 C44A_1 -178.9(9) . . . . ?
C42A_1 C43A_1 C44A_1 C45A_1 -76.7(15) . . . . ?
C43A_1 C44A_1 C45A_1 C46A_1 -174.4(10) . . . . ?
C44A_1 C45A_1 C46A_1 C47A_1 175.4(13) . . . . ?
C45A_1 C46A_1 C47A_1 C48A_1 179.9(13) . . . . ?
C46A_1 C47A_1 C48A_1 C49A_1 -179.2(14) . . . . ?
C47A_1 C48A_1 C49A_1 C50A_1 176.5(17) . . . . ?
C20_2 C1_2 C2_2 C3_2 1.4(6) . . . . ?
C1_2 C2_2 C3_2 C4_2 -0.4(7) . . . . ?
C2_2 C3_2 C4_2 C5_2 -0.1(6) . . . . ?
C2_2 C3_2 C4_2 C6_2 179.8(4) . . . . ?
C3_2 C4_2 C5_2 C20_2 -0.4(6) . . . . ?
C6_2 C4_2 C5_2 C20_2 179.8(3) . . . . ?
C3_2 C4_2 C5_2 C9_2 -179.9(3) . . . . ?
C6_2 C4_2 C5_2 C9_2 0.3(6) . . . . ?
C5_2 C4_2 C6_2 C7_2 -0.1(6) . . . . ?
C3_2 C4_2 C6_2 C7_2 -179.9(4) . . . . ?
C4_2 C6_2 C7_2 C8_2 0.1(7) . . . . ?
C6_2 C7_2 C8_2 C9_2 -0.4(7) . . . . ?
C7_2 C8_2 C9_2 C10_2 -178.3(4) . . . . ?
C7_2 C8_2 C9_2 C5_2 0.5(6) . . . . ?
C4_2 C5_2 C9_2 C8_2 -0.5(5) . . . . ?
C20_2 C5_2 C9_2 C8_2 180.0(3) . . . . ?
C4_2 C5_2 C9_2 C10_2 178.4(3) . . . . ?
C20_2 C5_2 C9_2 C10_2 -1.1(5) . . . . ?
C8_2 C9_2 C10_2 C12_2 -0.1(5) . . . . ?
C5_2 C9_2 C10_2 C12_2 -178.9(3) . . . . ?
C8_2 C9_2 C10_2 C11_2 178.3(3) . . . . ?
C5_2 C9_2 C10_2 C11_2 -0.6(5) . . . . ?
C12_2 C10_2 C11_2 C15_2 -0.1(5) . . . . ?
C9_2 C10_2 C11_2 C15_2 -178.5(3) . . . . ?
C12_2 C10_2 C11_2 C19_2 -179.9(3) . . . . ?
C9_2 C10_2 C11_2 C19_2 1.6(5) . . . . ?
C11_2 C10_2 C12_2 C13_2 -0.4(5) . . . . ?
C9_2 C10_2 C12_2 C13_2 178.0(3) . . . . ?
C10_2 C12_2 C13_2 C14_2 0.3(6) . . . . ?
C12_2 C13_2 C14_2 C15_2 0.2(6) . . . . ?
C13_2 C14_2 C15_2 C16_2 -179.4(4) . . . . ?
C13_2 C14_2 C15_2 C11_2 -0.6(6) . . . . ?
C10_2 C11_2 C15_2 C14_2 0.6(5) . . . . ?
C19_2 C11_2 C15_2 C14_2 -179.6(3) . . . . ?
C10_2 C11_2 C15_2 C16_2 179.4(3) . . . . ?
C19_2 C11_2 C15_2 C16_2 -0.7(5) . . . . ?
C14_2 C15_2 C16_2 C17_2 179.3(4) . . . . ?
C11_2 C15_2 C16_2 C17_2 0.6(6) . . . . ?
C15_2 C16_2 C17_2 C18_2 -0.1(6) . . . . ?
C16_2 C17_2 C18_2 C19_2 -0.2(6) . . . . ?
C17_2 C18_2 C19_2 C20_2 -178.7(3) . . . . ?
C17_2 C18_2 C19_2 C11_2 0.0(5) . . . . ?
C10_2 C11_2 C19_2 C18_2 -179.7(3) . . . . ?
C15_2 C11_2 C19_2 C18_2 0.5(5) . . . . ?
C10_2 C11_2 C19_2 C20_2 -0.9(5) . . . . ?
C15_2 C11_2 C19_2 C20_2 179.2(3) . . . . ?
C2_2 C1_2 C20_2 C5_2 -1.7(5) . . . . ?
C2_2 C1_2 C20_2 C19_2 177.2(3) . . . . ?
C4_2 C5_2 C20_2 C1_2 1.2(5) . . . . ?
C9_2 C5_2 C20_2 C1_2 -179.3(3) . . . . ?
C4_2 C5_2 C20_2 C19_2 -177.7(3) . . . . ?
C9_2 C5_2 C20_2 C19_2 1.8(5) . . . . ?
C18_2 C19_2 C20_2 C1_2 -1.0(5) . . . . ?
C11_2 C19_2 C20_2 C1_2 -179.7(3) . . . . ?
C18_2 C19_2 C20_2 C5_2 177.9(3) . . . . ?
C11_2 C19_2 C20_2 C5_2 -0.8(5) . . . . ?
